data_2214904
loop_
_publ_author_name
'Xu, Feng'
'Huang, Wei'

_publ_section_title
;
 Redetermination of
 <i>cis</i>-diacetonitrilebis(2,2'-bipyridine)ruthenium(II)
 hexafluorophosphate
;
_journal_coeditor_code WW2089
_journal_issue 8
_journal_name_full 'Acta Crystallographica Section E'
_journal_page_first m2114
_journal_page_last m2114
_journal_paper_doi 10.1107/S1600536807033065
_journal_volume 63
_journal_year 2007
_chemical_formula_iupac '[Ru (C10 H8 N2)2 (C2 H3 N)2] (F6 P)2'
_chemical_formula_moiety 'C24 H22 N6 Ru, 2(F6 P)'
_chemical_formula_sum 'C24 H22 F12 N6 P2 Ru'
_chemical_formula_weight 785.49
_chemical_name_systematic
;
cis-diacetonitrilebis(2,2'-bipyridine)ruthenium(II) hexafluorophosphate
;
_space_group_IT_number 15
_symmetry_cell_setting monoclinic
_symmetry_space_group_name_Hall '-C 2yc'
_symmetry_space_group_name_H-M 'C 1 2/c 1'
_atom_sites_solution_hydrogens geom
_atom_sites_solution_primary direct
_atom_sites_solution_secondary difmap
_audit_creation_method SHELXL-97
_cell_angle_alpha 90.00
_cell_angle_beta 96.201(2)
_cell_angle_gamma 90.00
_cell_formula_units_Z 4
_cell_length_a 17.2499(18)
_cell_length_b 10.5008(11)
_cell_length_c 16.6600(17)
_cell_measurement_reflns_used 1829
_cell_measurement_temperature 291(2)
_cell_measurement_theta_max 19.099
_cell_measurement_theta_min 2.274
_cell_volume 3000.1(5)
_computing_cell_refinement 'SAINT (Bruker, 2000)'
_computing_data_collection 'SMART (Bruker, 2000)'
_computing_data_reduction SAINT
_computing_molecular_graphics SHELXTL
_computing_publication_material SHELXTL
_computing_structure_refinement SHELXTL
_computing_structure_solution 'SHELXTL (Bruker, 2000)'
_diffrn_ambient_temperature 291(2)
_diffrn_measured_fraction_theta_full 1.000
_diffrn_measured_fraction_theta_max 1.000
_diffrn_measurement_device_type 'Bruker SMART CCD area-detector'
_diffrn_measurement_method '\f and \w scans'
_diffrn_radiation_monochromator graphite
_diffrn_radiation_source 'fine-focus sealed tube'
_diffrn_radiation_type MoK\a
_diffrn_radiation_wavelength 0.71073
_diffrn_reflns_av_R_equivalents 0.0346
_diffrn_reflns_av_sigmaI/netI 0.0577
_diffrn_reflns_limit_h_max 18
_diffrn_reflns_limit_h_min -20
_diffrn_reflns_limit_k_max 12
_diffrn_reflns_limit_k_min -9
_diffrn_reflns_limit_l_max 15
_diffrn_reflns_limit_l_min -19
_diffrn_reflns_number 7231
_diffrn_reflns_theta_full 25.01
_diffrn_reflns_theta_max 25.01
_diffrn_reflns_theta_min 2.27
_diffrn_standards_decay_% 0
_diffrn_standards_number 0
_exptl_absorpt_coefficient_mu 0.731
_exptl_absorpt_correction_T_max 0.9305
_exptl_absorpt_correction_T_min 0.8920
_exptl_absorpt_correction_type multi-scan
_exptl_absorpt_process_details '(SADABS; Bruker, 2000)'
_exptl_crystal_colour orange
_exptl_crystal_density_diffrn 1.739
_exptl_crystal_density_method 'not measured'
_exptl_crystal_description block
_exptl_crystal_F_000 1560
_exptl_crystal_size_max 0.16
_exptl_crystal_size_mid 0.12
_exptl_crystal_size_min 0.10
_refine_diff_density_max 0.543
_refine_diff_density_min -0.307
_refine_ls_extinction_method none
_refine_ls_goodness_of_fit_ref 0.994
_refine_ls_hydrogen_treatment constr
_refine_ls_matrix_type full
_refine_ls_number_parameters 251
_refine_ls_number_reflns 2641
_refine_ls_number_restraints 12
_refine_ls_restrained_S_all 0.993
_refine_ls_R_factor_all 0.0708
_refine_ls_R_factor_gt 0.0479
_refine_ls_shift/su_max 0.000
_refine_ls_shift/su_mean 0.000
_refine_ls_structure_factor_coef Fsqd
_refine_ls_weighting_details 'calc w=1/[\s^2^(Fo^2^)+(0.0345P)^2^+1.5660P] where P=(Fo^2^+2Fc^2^)/3'
_refine_ls_weighting_scheme calc
_refine_ls_wR_factor_gt 0.0941
_refine_ls_wR_factor_ref 0.0982
_reflns_number_gt 1718
_reflns_number_total 2641
_reflns_threshold_expression I>2\s(I)
_cod_data_source_file ww2089.cif
_cod_data_source_block I
_cod_original_sg_symbol_H-M 'C 2/c'
_cod_database_code 2214904
_cod_database_fobs_code 2214904

loop_
_symmetry_equiv_pos_as_xyz
'x, y, z'
'-x, y, -z+1/2'
'x+1/2, y+1/2, z'
'-x+1/2, y+1/2, -z+1/2'
'-x, -y, -z'
'x, -y, z-1/2'
'-x+1/2, -y+1/2, -z'
'x+1/2, -y+1/2, z-1/2'

loop_
_atom_site_type_symbol
_atom_site_label
_atom_site_fract_x
_atom_site_fract_y
_atom_site_fract_z
_atom_site_U_iso_or_equiv
_atom_site_adp_type
_atom_site_calc_flag
_atom_site_refinement_flags
_atom_site_occupancy
Ru Ru1 0.0000 0.97826(5) 0.7500 0.0657(2) Uani d S 1
C C1 0.0270(3) 1.1608(4) 0.8777(3) 0.0689(12) Uani d . 1
C C2 0.0579(4) 1.2636(5) 0.9204(3) 0.1081(19) Uani d . 1
H H2 0.0346 1.2943 0.9644 0.130 Uiso calc R 1
C C3 0.1238(5) 1.3207(6) 0.8976(4) 0.147(3) Uani d . 1
H H3 0.1459 1.3898 0.9266 0.177 Uiso calc R 1
C C4 0.1562(4) 1.2770(7) 0.8338(4) 0.145(3) Uani d . 1
H H4 0.2005 1.3153 0.8174 0.174 Uiso calc R 1
C C5 0.1225(3) 1.1744(6) 0.7932(3) 0.0982(17) Uani d . 1
H H5 0.1456 1.1433 0.7492 0.118 Uiso calc R 1
C C6 -0.0394(3) 1.0877(4) 0.8992(3) 0.0652(12) Uani d . 1
C C7 -0.0783(3) 1.1116(5) 0.9658(3) 0.0906(15) Uani d . 1
H H7 -0.0651 1.1818 0.9985 0.109 Uiso calc R 1
C C8 -0.1358(3) 1.0317(7) 0.9831(3) 0.1064(19) Uani d . 1
H H8 -0.1619 1.0462 1.0282 0.128 Uiso calc R 1
C C9 -0.1549(3) 0.9330(7) 0.9356(3) 0.120(2) Uani d . 1
H H9 -0.1944 0.8777 0.9470 0.144 Uiso calc R 1
C C10 -0.1151(3) 0.9134(6) 0.8687(3) 0.1113(19) Uani d . 1
H H10 -0.1285 0.8435 0.8357 0.134 Uiso calc R 1
C C11 0.1279(11) 0.7826(11) 0.8336(6) 0.115(3) Uani d PU 0.546(11)
C C12 0.1854(8) 0.6918(10) 0.8694(6) 0.109(5) Uani d P 0.546(11)
H H12A 0.2363 0.7293 0.8712 0.163 Uiso d PR 0.546(11)
H H12B 0.1744 0.6717 0.9232 0.163 Uiso d PR 0.546(11)
H H12C 0.1837 0.6154 0.8376 0.163 Uiso d PR 0.546(11)
C C11' 0.0731(12) 0.7344(15) 0.8298(8) 0.120(2) Uani d PU 0.454(11)
C C12' 0.1042(13) 0.6169(14) 0.8608(8) 0.141(9) Uani d P 0.454(11)
H H12D 0.0652 0.5539 0.8676 0.212 Uiso d PR 0.454(11)
H H12E 0.1392 0.5854 0.8244 0.212 Uiso d PR 0.454(11)
H H12F 0.1330 0.6351 0.9122 0.212 Uiso d PR 0.454(11)
F F1 0.6154(3) 0.8889(5) 0.6588(3) 0.220(3) Uani d . 1
F F2 0.7125(6) 1.035(2) 0.5688(7) 0.183(7) Uani d P 0.559(18)
F F3 0.7302(9) 0.9507(18) 0.6692(13) 0.203(8) Uani d P 0.559(18)
F F4 0.6351(8) 1.0821(9) 0.6847(6) 0.384(7) Uani d . 1
F F5 0.5853(3) 1.0436(9) 0.5748(5) 0.288(4) Uani d . 1
F F6 0.7016(15) 0.887(2) 0.587(2) 0.326(13) Uani d P 0.559(18)
F F2' 0.6890(14) 1.1222(15) 0.5882(13) 0.180(9) Uani d P 0.441(18)
F F3' 0.7146(12) 1.006(3) 0.7012(8) 0.187(11) Uani d P 0.441(18)
F F6' 0.6389(14) 0.9189(12) 0.5469(6) 0.168(8) Uani d P 0.441(18)
N N1 0.0599(2) 1.1177(3) 0.8125(2) 0.0642(9) Uani d . 1
N N2 -0.0591(2) 0.9896(3) 0.8497(2) 0.0687(10) Uani d . 1
N N3 0.0682(3) 0.8417(4) 0.8050(2) 0.1189(17) Uani d U 1
P P1 0.65715(12) 0.9967(2) 0.62417(10) 0.1139(6) Uani d . 1

loop_
_atom_site_aniso_label
_atom_site_aniso_U_11
_atom_site_aniso_U_22
_atom_site_aniso_U_33
_atom_site_aniso_U_12
_atom_site_aniso_U_13
_atom_site_aniso_U_23
Ru1 0.0907(4) 0.0551(3) 0.0515(3) 0.000 0.0074(3) 0.000
C1 0.085(4) 0.057(3) 0.061(3) 0.000(3) -0.008(3) 0.000(2)
C2 0.166(6) 0.082(4) 0.074(4) -0.031(4) 0.005(4) -0.012(3)
C3 0.218(8) 0.130(6) 0.089(5) -0.103(6) -0.004(5) -0.003(4)
C4 0.155(6) 0.197(8) 0.078(5) -0.096(6) -0.013(5) 0.013(5)
C5 0.084(4) 0.144(5) 0.064(3) -0.033(4) -0.006(3) 0.009(3)
C6 0.075(3) 0.064(3) 0.056(3) 0.011(3) 0.003(2) 0.005(2)
C7 0.107(4) 0.096(4) 0.071(4) 0.021(4) 0.015(3) -0.005(3)
C8 0.088(4) 0.159(6) 0.075(4) 0.011(4) 0.021(3) 0.016(4)
C9 0.094(4) 0.193(7) 0.074(4) -0.050(5) 0.012(4) 0.019(4)
C10 0.135(5) 0.132(5) 0.069(4) -0.059(4) 0.016(4) -0.002(3)
C11 0.205(7) 0.081(5) 0.061(4) 0.052(4) 0.028(5) 0.010(4)
C12 0.146(12) 0.082(8) 0.099(8) 0.034(8) 0.013(7) 0.020(6)
C11' 0.213(6) 0.087(4) 0.063(4) 0.059(4) 0.028(4) 0.012(3)
C12' 0.22(2) 0.096(11) 0.115(11) 0.073(13) 0.047(12) 0.043(9)
F1 0.222(5) 0.218(5) 0.208(5) -0.120(4) -0.027(4) 0.087(4)
F2 0.142(7) 0.30(2) 0.126(7) 0.003(13) 0.080(6) 0.050(12)
F3 0.191(11) 0.197(13) 0.198(16) 0.025(9) -0.082(11) 0.049(11)
F4 0.569(16) 0.342(11) 0.225(8) 0.239(12) -0.031(10) -0.106(8)
F5 0.146(4) 0.454(12) 0.262(7) 0.016(6) 0.007(5) 0.195(8)
F6 0.228(19) 0.34(2) 0.42(3) 0.023(18) 0.09(2) -0.14(2)
F2' 0.217(19) 0.117(10) 0.193(15) -0.078(10) -0.044(12) 0.073(9)
F3' 0.181(15) 0.29(2) 0.084(7) -0.153(17) 0.000(8) -0.019(9)
F6' 0.26(2) 0.150(9) 0.084(7) 0.009(11) -0.018(8) -0.029(6)
N1 0.068(3) 0.069(2) 0.054(2) -0.006(2) -0.0019(19) 0.0053(18)
N2 0.081(3) 0.072(3) 0.053(2) -0.017(2) 0.0063(19) 0.0030(19)
N3 0.213(5) 0.085(3) 0.061(2) 0.061(3) 0.027(3) 0.012(2)
P1 0.1182(15) 0.1435(18) 0.0797(11) -0.0289(14) 0.0096(12) 0.0056(12)

loop_
_atom_type_symbol
_atom_type_description
_atom_type_scat_dispersion_real
_atom_type_scat_dispersion_imag
_atom_type_scat_source
C C 0.0033 0.0016 'International Tables Vol C Tables 4.2.6.8 and 6.1.1.4'
H H 0.0000 0.0000 'International Tables Vol C Tables 4.2.6.8 and 6.1.1.4'
F F 0.0171 0.0103 'International Tables Vol C Tables 4.2.6.8 and 6.1.1.4'
N N 0.0061 0.0033 'International Tables Vol C Tables 4.2.6.8 and 6.1.1.4'
P P 0.1023 0.0942 'International Tables Vol C Tables 4.2.6.8 and 6.1.1.4'
Ru Ru -1.2594 0.8363 'International Tables Vol C Tables 4.2.6.8 and 6.1.1.4'

loop_
_geom_angle_atom_site_label_1
_geom_angle_atom_site_label_2
_geom_angle_atom_site_label_3
_geom_angle_site_symmetry_1
_geom_angle_site_symmetry_3
_geom_angle
_geom_angle_publ_flag
N3 Ru1 N3 2_556 . 89.1(3) ?
N3 Ru1 N1 2_556 . 174.27(17) ?
N3 Ru1 N1 . . 92.31(17) y
N3 Ru1 N1 2_556 2_556 92.31(17) ?
N3 Ru1 N1 . 2_556 174.27(17) ?
N1 Ru1 N1 . 2_556 86.83(19) ?
N3 Ru1 N2 2_556 . 95.34(16) ?
N3 Ru1 N2 . . 89.42(15) y
N1 Ru1 N2 . . 79.13(15) y
N1 Ru1 N2 2_556 . 95.98(15) ?
N3 Ru1 N2 2_556 2_556 89.42(15) ?
N3 Ru1 N2 . 2_556 95.34(16) ?
N1 Ru1 N2 . 2_556 95.98(15) ?
N1 Ru1 N2 2_556 2_556 79.13(15) ?
N2 Ru1 N2 . 2_556 173.3(2) ?
N1 C1 C2 . . 120.4(5) ?
N1 C1 C6 . . 115.5(4) ?
C2 C1 C6 . . 124.1(5) ?
C1 C2 C3 . . 119.2(6) ?
C1 C2 H2 . . 120.4 ?
C3 C2 H2 . . 120.4 ?
C4 C3 C2 . . 120.0(6) ?
C4 C3 H3 . . 120.0 ?
C2 C3 H3 . . 120.0 ?
C3 C4 C5 . . 118.2(6) ?
C3 C4 H4 . . 120.9 ?
C5 C4 H4 . . 120.9 ?
N1 C5 C4 . . 123.8(6) ?
N1 C5 H5 . . 118.1 ?
C4 C5 H5 . . 118.1 ?
N2 C6 C7 . . 121.4(5) ?
N2 C6 C1 . . 114.1(4) ?
C7 C6 C1 . . 124.4(5) ?
C8 C7 C6 . . 119.3(5) ?
C8 C7 H7 . . 120.4 ?
C6 C7 H7 . . 120.4 ?
C9 C8 C7 . . 120.0(6) ?
C9 C8 H8 . . 120.0 ?
C7 C8 H8 . . 120.0 ?
C8 C9 C10 . . 118.9(6) ?
C8 C9 H9 . . 120.5 ?
C10 C9 H9 . . 120.5 ?
N2 C10 C9 . . 122.8(5) ?
N2 C10 H10 . . 118.6 ?
C9 C10 H10 . . 118.6 ?
N3 C11 C12 . . 167.6(14) ?
C11 C12 H12A . . 109.0 ?
C11 C12 H12B . . 109.4 ?
H12A C12 H12B . . 109.5 ?
C11 C12 H12C . . 110.0 ?
H12A C12 H12C . . 109.5 ?
H12B C12 H12C . . 109.5 ?
C11 C12 H12E . . 89.0 ?
H12A C12 H12E . . 138.1 ?
H12B C12 H12E . . 98.8 ?
C11 C12 H12F . . 92.2 ?
H12A C12 H12F . . 145.9 ?
H12C C12 H12F . . 86.5 ?
H12E C12 H12F . . 65.8 ?
N3 C11' C12' . . 161.9(19) ?
C11' C12' H12C . . 104.0 ?
C11' C12' H12D . . 113.5 ?
H12C C12' H12D . . 135.4 ?
C11' C12' H12E . . 108.0 ?
H12D C12' H12E . . 109.5 ?
C11' C12' H12F . . 106.9 ?
H12C C12' H12F . . 80.2 ?
H12D C12' H12F . . 109.5 ?
H12E C12' H12F . . 109.5 ?
C5 N1 C1 . . 118.4(4) ?
C5 N1 Ru1 . . 126.7(4) ?
C1 N1 Ru1 . . 114.8(3) ?
C10 N2 C6 . . 117.6(4) ?
C10 N2 Ru1 . . 127.0(3) ?
C6 N2 Ru1 . . 115.4(3) ?
C11' N3 C11 . . 51.6(9) ?
C11' N3 Ru1 . . 147.3(12) ?
C11 N3 Ru1 . . 160.7(9) ?
F4 P1 F2 . . 121.0(11) ?
F4 P1 F3 . . 97.1(10) ?
F2 P1 F3 . . 80.2(10) ?
F4 P1 F1 . . 91.5(6) ?
F2 P1 F1 . . 146.6(10) ?
F3 P1 F1 . . 88.7(6) ?
F4 P1 F5 . . 85.0(6) ?
F2 P1 F5 . . 97.0(6) ?
F3 P1 F5 . . 177.1(9) ?
F1 P1 F5 . . 93.2(3) ?
F4 P1 F6' . . 151.9(10) ?
F2 P1 F6' . . 72.8(13) ?
F3 P1 F6' . . 109.9(15) ?
F1 P1 F6' . . 81.8(6) ?
F5 P1 F6' . . 68.3(8) ?
F4 P1 F3' . . 64.3(9) ?
F2 P1 F3' . . 95.9(8) ?
F1 P1 F3' . . 91.2(7) ?
F5 P1 F3' . . 149.1(12) ?
F6' P1 F3' . . 142.6(15) ?
F4 P1 F6 . . 158.4(15) ?
F2 P1 F6 . . 64.1(9) ?
F3 P1 F6 . . 62.0(18) ?
F1 P1 F6 . . 82.8(9) ?
F5 P1 F6 . . 116.1(15) ?
F6' P1 F6 . . 47.9(10) ?
F3' P1 F6 . . 94.8(19) ?
F4 P1 F2' . . 82.7(11) ?
F3 P1 F2' . . 98.8(9) ?
F1 P1 F2' . . 171.1(11) ?
F5 P1 F2' . . 79.5(7) ?
F6' P1 F2' . . 100.1(11) ?
F3' P1 F2' . . 92.4(9) ?
F6 P1 F2' . . 105.0(12) ?

loop_
_geom_bond_atom_site_label_1
_geom_bond_atom_site_label_2
_geom_bond_site_symmetry_2
_geom_bond_distance
_geom_bond_publ_flag
Ru1 N3 2_556 2.012(4) ?
Ru1 N3 . 2.012(4) y
Ru1 N1 . 2.016(3) y
Ru1 N1 2_556 2.016(3) ?
Ru1 N2 . 2.045(3) y
Ru1 N2 2_556 2.045(3) ?
C1 N1 . 1.358(5) y
C1 C2 . 1.369(6) ?
C1 C6 . 1.455(6) ?
C2 C3 . 1.375(8) ?
C2 H2 . 0.9300 ?
C3 C4 . 1.335(9) ?
C3 H3 . 0.9300 ?
C4 C5 . 1.368(7) ?
C4 H4 . 0.9300 ?
C5 N1 . 1.303(5) y
C5 H5 . 0.9300 ?
C6 N2 . 1.340(5) y
C6 C7 . 1.381(6) ?
C7 C8 . 1.354(7) ?
C7 H7 . 0.9300 ?
C8 C9 . 1.323(8) ?
C8 H8 . 0.9300 ?
C9 C10 . 1.387(7) ?
C9 H9 . 0.9300 ?
C10 N2 . 1.319(6) y
C10 H10 . 0.9300 ?
C11 N3 . 1.251(14) y
C11 C12 . 1.456(13) ?
C12 H12A . 0.9599 ?
C12 H12B . 0.9601 ?
C12 H12C . 0.9600 ?
C11' N3 . 1.200(15) y
C11' C12' . 1.421(15) ?
C12' H12D . 0.9600 ?
C12' H12E . 0.9600 ?
C12' H12F . 0.9601 ?
F1 P1 . 1.490(4) ?
F2 P1 . 1.455(10) ?
F3 P1 . 1.477(12) ?
F4 P1 . 1.432(7) ?
F5 P1 . 1.495(5) ?
F6 P1 . 1.549(17) ?
F2' P1 . 1.571(11) ?
F3' P1 . 1.538(15) ?
F6' P1 . 1.529(10) ?
